data_7134644
loop_
_publ_author_name
'Reddy, Chada Raji'
'Enagandhula, Damodar'
'Ramaraju, Andhavaram'
'Shivakrishna, Avula'
'Adepu, Raju'

_publ_section_title
;
 Divergent [3+2] annulations of oxime acetates with thioaurones/aurones
 leading to benzothiazino-/benzoyl-pyrroles
;
_journal_issue 55
_journal_name_full 'Chemical Communications'
_journal_page_first 10162
_journal_page_last 10165
_journal_paper_doi 10.1039/D5CC00956A
_journal_volume 61
_journal_year 2025
_chemical_formula_moiety 'C21 H19 N O5'
_chemical_formula_sum 'C21 H19 N O5'
_chemical_formula_weight 365.37
_space_group_crystal_system monoclinic
_space_group_IT_number 14
_space_group_name_Hall '-P 2ybc'
_space_group_name_H-M_alt 'P 1 21/c 1'
_atom_sites_solution_hydrogens mixed
_audit_creation_method SHELXL-2019/2
_audit_update_record
;
2024-12-31 deposited with the CCDC.	2025-05-23 downloaded from the CCDC.
;
_cell_angle_alpha 90
_cell_angle_beta 97.245(2)
_cell_angle_gamma 90
_cell_formula_units_Z 4
_cell_length_a 18.0650(5)
_cell_length_b 7.4710(2)
_cell_length_c 13.4020(4)
_cell_measurement_reflns_used 6071
_cell_measurement_temperature 294(2)
_cell_measurement_theta_max 29.301
_cell_measurement_theta_min 3.0645
_cell_volume 1794.34(9)
_computing_cell_refinement '<i>SAINT</i> (Bruker, 2016)'
_computing_data_collection '<i>APEX3</i> (Bruker, 2016)'
_computing_data_reduction 'Bruker SAINT'
_computing_molecular_graphics 'Bruker SHELXTL'
_computing_publication_material 'Bruker SHELXTL'
_computing_structure_refinement 'SHELXL-2018/3 (Sheldrick, 2018)'
_computing_structure_solution 'SHELXT 2018/2 (Sheldrick, 2018)'
_diffrn_ambient_temperature 294(2)
_diffrn_measured_fraction_theta_full 0.997
_diffrn_measured_fraction_theta_max 0.959
_diffrn_measurement_device_type 'Bruker D8 QUEST PHOTON-100'
_diffrn_measurement_method '\w and \f'
_diffrn_radiation_type MoK\a
_diffrn_radiation_wavelength 0.71073
_diffrn_reflns_av_R_equivalents 0.0331
_diffrn_reflns_av_unetI/netI 0.0424
_diffrn_reflns_Laue_measured_fraction_full 0.997
_diffrn_reflns_Laue_measured_fraction_max 0.959
_diffrn_reflns_limit_h_max 25
_diffrn_reflns_limit_h_min -25
_diffrn_reflns_limit_k_max 10
_diffrn_reflns_limit_k_min -8
_diffrn_reflns_limit_l_max 18
_diffrn_reflns_limit_l_min -18
_diffrn_reflns_number 20141
_diffrn_reflns_point_group_measured_fraction_full 0.997
_diffrn_reflns_point_group_measured_fraction_max 0.959
_diffrn_reflns_theta_full 25.242
_diffrn_reflns_theta_max 30.552
_diffrn_reflns_theta_min 2.954
_exptl_absorpt_coefficient_mu 0.097
_exptl_absorpt_correction_T_max 0.7461
_exptl_absorpt_correction_T_min 0.6795
_exptl_absorpt_correction_type multi-scan
_exptl_absorpt_process_details
;
 SADABS 2016/2: Krause, L., Herbst-Irmer, R., Sheldrick G.M. & Stalke D.,
 J. Appl. Cryst. 48 (2015) 3-10
;
_exptl_crystal_colour colourless
_exptl_crystal_density_diffrn 1.353
_exptl_crystal_description block
_exptl_crystal_F_000 768
_exptl_crystal_size_max 0.260
_exptl_crystal_size_mid 0.230
_exptl_crystal_size_min 0.210
_refine_diff_density_max 0.282
_refine_diff_density_min -0.181
_refine_diff_density_rms 0.036
_refine_ls_extinction_method none
_refine_ls_goodness_of_fit_ref 1.013
_refine_ls_hydrogen_treatment mixed
_refine_ls_matrix_type full
_refine_ls_number_parameters 254
_refine_ls_number_reflns 5263
_refine_ls_number_restraints 0
_refine_ls_restrained_S_all 1.013
_refine_ls_R_factor_all 0.1056
_refine_ls_R_factor_gt 0.0579
_refine_ls_shift/su_max 0.000
_refine_ls_shift/su_mean 0.000
_refine_ls_structure_factor_coef Fsqd
_refine_ls_weighting_details 'w=1/[\s^2^(Fo^2^)+(0.0534P)^2^+0.5542P] where P=(Fo^2^+2Fc^2^)/3'
_refine_ls_weighting_scheme calc
_refine_ls_wR_factor_gt 0.1216
_refine_ls_wR_factor_ref 0.1449
_reflns_Friedel_coverage 0.000
_reflns_number_gt 3144
_reflns_number_total 5263
_reflns_threshold_expression 'I > 2\s(I)'
_cod_data_source_file d5cc00956a2.cif
_cod_data_source_block KB1117_0m
_cod_depositor_comments 'Adding full bibliography for 7134643--7134645.cif.'
_cod_original_sg_symbol_H-M 'P 21/c'
_cod_database_code 7134644
_shelx_shelxl_version_number 2019/2
_shelx_space_group_comment
;
The symmetry employed for this shelxl refinement is uniquely defined
by the following loop, which should always be used as a source of
symmetry information in preference to the above space-group names.
They are only intended as comments.
;
_shelx_estimated_absorpt_t_min 0.975
_shelx_estimated_absorpt_t_max 0.980

loop_
_space_group_symop_operation_xyz
'x, y, z'
'-x, y+1/2, -z+1/2'
'-x, -y, -z'
'x, -y-1/2, z-1/2'

loop_
_atom_site_label
_atom_site_type_symbol
_atom_site_fract_x
_atom_site_fract_y
_atom_site_fract_z
_atom_site_U_iso_or_equiv
_atom_site_adp_type
_atom_site_occupancy
_atom_site_site_symmetry_order
_atom_site_calc_flag
_atom_site_refinement_flags_posn
_atom_site_refinement_flags_adp
_atom_site_refinement_flags_occupancy
_atom_site_disorder_assembly
_atom_site_disorder_group
C1 C 0.03599(14) 0.0804(4) 0.66392(18) 0.0844(7) Uani 1 1 d . . . . .
H1A H -0.000494 0.053594 0.607434 0.127 Uiso 1 1 calc R U . . .
H1B H 0.018434 0.038958 0.724562 0.127 Uiso 1 1 calc R U . . .
H1C H 0.082075 0.021516 0.655717 0.127 Uiso 1 1 calc R U . . .
C2 C 0.07713(10) 0.3493(3) 0.59251(13) 0.0535(5) Uani 1 1 d . . . . .
C3 C 0.08769(11) 0.5310(3) 0.60092(14) 0.0621(5) Uani 1 1 d . . . . .
H3 H 0.073077 0.591382 0.655876 0.074 Uiso 1 1 calc R U . . .
C4 C 0.11964(10) 0.6247(3) 0.52903(13) 0.0551(5) Uani 1 1 d . . . . .
H4 H 0.126778 0.747473 0.536359 0.066 Uiso 1 1 calc R U . . .
C5 C 0.14148(9) 0.5380(2) 0.44522(12) 0.0444(4) Uani 1 1 d . . . . .
C6 C 0.12859(10) 0.3567(3) 0.43660(14) 0.0550(5) Uani 1 1 d . . . . .
H6 H 0.141178 0.296562 0.380354 0.066 Uiso 1 1 calc R U . . .
C7 C 0.09731(11) 0.2613(3) 0.50971(14) 0.0587(5) Uani 1 1 d . . . . .
H7 H 0.089991 0.138476 0.502830 0.070 Uiso 1 1 calc R U . . .
C8 C 0.17907(9) 0.6407(2) 0.37295(12) 0.0423(4) Uani 1 1 d . . . . .
C9 C 0.18967(9) 0.8209(2) 0.36411(12) 0.0453(4) Uani 1 1 d . . . . .
H9 H 0.170498 0.909309 0.402463 0.054 Uiso 1 1 calc R U . . .
C10 C 0.23481(9) 0.8501(2) 0.28663(12) 0.0417(4) Uani 1 1 d . . . . .
C11 C 0.25033(8) 0.6839(2) 0.24922(11) 0.0392(4) Uani 1 1 d . . . . .
C12 C 0.29015(9) 0.6312(2) 0.16269(11) 0.0391(4) Uani 1 1 d . . . . .
C13 C 0.36992(9) 0.6669(2) 0.16640(12) 0.0417(4) Uani 1 1 d . . . . .
C14 C 0.41288(10) 0.7273(3) 0.25386(13) 0.0537(5) Uani 1 1 d . . . . .
H14 H 0.390556 0.741270 0.312228 0.064 Uiso 1 1 calc R U . . .
C15 C 0.48699(11) 0.7664(3) 0.25571(17) 0.0692(6) Uani 1 1 d . . . . .
H15 H 0.514885 0.805412 0.314775 0.083 Uiso 1 1 calc R U . . .
C16 C 0.52000(12) 0.7471(3) 0.16832(17) 0.0731(6) Uani 1 1 d . . . . .
H16 H 0.570280 0.774572 0.169072 0.088 Uiso 1 1 calc R U . . .
C17 C 0.48014(11) 0.6886(3) 0.08156(16) 0.0633(5) Uani 1 1 d . . . . .
H17 H 0.503349 0.676491 0.023807 0.076 Uiso 1 1 calc R U . . .
C18 C 0.40501(10) 0.6470(2) 0.07874(13) 0.0477(4) Uani 1 1 d . . . . .
C19 C 0.25507(9) 1.0228(2) 0.24789(13) 0.0452(4) Uani 1 1 d . . . . .
C20 C 0.30653(11) 1.1646(2) 0.11349(15) 0.0555(5) Uani 1 1 d . . . . .
H20A H 0.338241 1.240589 0.159470 0.067 Uiso 1 1 calc R U . . .
H20B H 0.261903 1.231172 0.088552 0.067 Uiso 1 1 calc R U . . .
C21 C 0.34691(14) 1.1080(3) 0.02809(17) 0.0750(6) Uani 1 1 d . . . . .
H21A H 0.318091 1.019026 -0.011243 0.113 Uiso 1 1 calc R U . . .
H21B H 0.394574 1.058827 0.054019 0.113 Uiso 1 1 calc R U . . .
H21C H 0.354022 1.209768 -0.013393 0.113 Uiso 1 1 calc R U . . .
N1 N 0.21566(8) 0.5589(2) 0.30073(10) 0.0426(3) Uani 1 1 d . . . . .
H1N H 0.2210(11) 0.441(3) 0.2931(14) 0.062(6) Uiso 1 1 d . . . . .
O1 O 0.04767(9) 0.2671(2) 0.66989(10) 0.0760(4) Uani 1 1 d . . . . .
O2 O 0.25398(7) 0.55561(16) 0.09076(9) 0.0498(3) Uani 1 1 d . . . . .
O3 O 0.36820(9) 0.5907(2) -0.00947(10) 0.0658(4) Uani 1 1 d . . . . .
H3O H 0.3201(16) 0.567(4) 0.002(2) 0.110(9) Uiso 1 1 d . . . . .
O4 O 0.24390(8) 1.16633(17) 0.28507(11) 0.0666(4) Uani 1 1 d . . . . .
O5 O 0.28707(7) 1.00473(15) 0.16410(9) 0.0506(3) Uani 1 1 d . . . . .

loop_
_atom_site_aniso_label
_atom_site_aniso_U_11
_atom_site_aniso_U_22
_atom_site_aniso_U_33
_atom_site_aniso_U_23
_atom_site_aniso_U_13
_atom_site_aniso_U_12
C1 0.0937(17) 0.0945(19) 0.0718(15) 0.0172(13) 0.0374(13) -0.0223(14)
C2 0.0485(9) 0.0738(14) 0.0421(9) 0.0042(9) 0.0208(8) -0.0055(9)
C3 0.0662(12) 0.0791(15) 0.0471(10) -0.0117(10) 0.0313(9) -0.0081(10)
C4 0.0609(10) 0.0592(11) 0.0503(10) -0.0083(9) 0.0273(9) -0.0040(9)
C5 0.0432(8) 0.0545(11) 0.0381(8) 0.0003(7) 0.0158(7) 0.0019(7)
C6 0.0673(11) 0.0556(12) 0.0484(10) -0.0037(8) 0.0322(9) -0.0008(9)
C7 0.0653(11) 0.0602(12) 0.0563(11) 0.0017(9) 0.0299(9) -0.0046(9)
C8 0.0441(8) 0.0489(10) 0.0366(8) -0.0013(7) 0.0161(7) 0.0033(7)
C9 0.0512(9) 0.0481(10) 0.0400(9) -0.0044(7) 0.0188(7) 0.0066(7)
C10 0.0482(8) 0.0409(9) 0.0386(8) -0.0021(7) 0.0149(7) 0.0029(7)
C11 0.0447(8) 0.0398(9) 0.0359(8) 0.0007(7) 0.0156(6) 0.0018(7)
C12 0.0526(9) 0.0339(8) 0.0335(8) 0.0040(7) 0.0163(7) 0.0052(7)
C13 0.0508(9) 0.0390(9) 0.0386(8) 0.0002(7) 0.0187(7) 0.0056(7)
C14 0.0563(10) 0.0621(12) 0.0453(10) -0.0077(9) 0.0174(8) 0.0049(9)
C15 0.0543(11) 0.0909(16) 0.0635(12) -0.0186(12) 0.0122(9) -0.0031(11)
C16 0.0529(11) 0.0882(16) 0.0826(16) -0.0131(13) 0.0258(11) -0.0076(11)
C17 0.0630(12) 0.0724(14) 0.0614(12) -0.0042(10) 0.0347(10) -0.0004(10)
C18 0.0563(10) 0.0486(10) 0.0421(9) 0.0006(8) 0.0216(8) 0.0041(8)
C19 0.0500(9) 0.0405(10) 0.0476(9) -0.0036(7) 0.0157(7) 0.0041(7)
C20 0.0619(11) 0.0429(10) 0.0638(12) 0.0128(9) 0.0160(9) -0.0021(8)
C21 0.0897(15) 0.0690(14) 0.0737(14) 0.0155(11) 0.0389(12) -0.0068(12)
N1 0.0525(8) 0.0393(8) 0.0401(7) 0.0001(6) 0.0218(6) 0.0022(6)
O1 0.0881(10) 0.0908(11) 0.0577(8) 0.0061(8) 0.0426(8) -0.0158(9)
O2 0.0583(7) 0.0528(7) 0.0404(6) -0.0047(6) 0.0152(5) -0.0010(6)
O3 0.0687(9) 0.0931(11) 0.0399(7) -0.0109(7) 0.0240(6) -0.0025(8)
O4 0.0927(10) 0.0412(8) 0.0726(9) -0.0110(6) 0.0363(8) 0.0026(7)
O5 0.0651(7) 0.0377(7) 0.0539(7) 0.0036(5) 0.0265(6) 0.0016(5)

loop_
_atom_type_symbol
_atom_type_description
_atom_type_scat_dispersion_real
_atom_type_scat_dispersion_imag
_atom_type_scat_source
C C 0.0033 0.0016 'International Tables Vol C Tables 4.2.6.8 and 6.1.1.4'
H H 0.0000 0.0000 'International Tables Vol C Tables 4.2.6.8 and 6.1.1.4'
N N 0.0061 0.0033 'International Tables Vol C Tables 4.2.6.8 and 6.1.1.4'
O O 0.0106 0.0060 'International Tables Vol C Tables 4.2.6.8 and 6.1.1.4'

loop_
_geom_angle_atom_site_label_1
_geom_angle_atom_site_label_2
_geom_angle_atom_site_label_3
_geom_angle
_geom_angle_site_symmetry_1
_geom_angle_site_symmetry_3
_geom_angle_publ_flag
O1 C1 H1A 109.5 . . ?
O1 C1 H1B 109.5 . . ?
H1A C1 H1B 109.5 . . ?
O1 C1 H1C 109.5 . . ?
H1A C1 H1C 109.5 . . ?
H1B C1 H1C 109.5 . . ?
O1 C2 C3 116.41(16) . . ?
O1 C2 C7 124.27(19) . . ?
C3 C2 C7 119.32(16) . . ?
C2 C3 C4 120.78(17) . . ?
C2 C3 H3 119.6 . . ?
C4 C3 H3 119.6 . . ?
C3 C4 C5 120.93(19) . . ?
C3 C4 H4 119.5 . . ?
C5 C4 H4 119.5 . . ?
C6 C5 C4 117.50(16) . . ?
C6 C5 C8 123.11(15) . . ?
C4 C5 C8 119.35(16) . . ?
C5 C6 C7 121.70(16) . . ?
C5 C6 H6 119.2 . . ?
C7 C6 H6 119.2 . . ?
C2 C7 C6 119.73(19) . . ?
C2 C7 H7 120.1 . . ?
C6 C7 H7 120.1 . . ?
C9 C8 N1 106.87(14) . . ?
C9 C8 C5 130.80(14) . . ?
N1 C8 C5 122.24(15) . . ?
C8 C9 C10 108.37(14) . . ?
C8 C9 H9 125.8 . . ?
C10 C9 H9 125.8 . . ?
C11 C10 C9 106.84(14) . . ?
C11 C10 C19 126.60(14) . . ?
C9 C10 C19 126.34(14) . . ?
N1 C11 C10 107.79(13) . . ?
N1 C11 C12 120.75(14) . . ?
C10 C11 C12 131.22(14) . . ?
O2 C12 C13 122.31(13) . . ?
O2 C12 C11 117.97(14) . . ?
C13 C12 C11 119.71(14) . . ?
C14 C13 C18 118.19(15) . . ?
C14 C13 C12 121.95(14) . . ?
C18 C13 C12 119.82(15) . . ?
C15 C14 C13 121.56(16) . . ?
C15 C14 H14 119.2 . . ?
C13 C14 H14 119.2 . . ?
C14 C15 C16 119.1(2) . . ?
C14 C15 H15 120.4 . . ?
C16 C15 H15 120.4 . . ?
C17 C16 C15 121.17(19) . . ?
C17 C16 H16 119.4 . . ?
C15 C16 H16 119.4 . . ?
C16 C17 C18 120.37(17) . . ?
C16 C17 H17 119.8 . . ?
C18 C17 H17 119.8 . . ?
O3 C18 C17 117.78(15) . . ?
O3 C18 C13 122.62(16) . . ?
C17 C18 C13 119.60(17) . . ?
O4 C19 O5 123.29(16) . . ?
O4 C19 C10 125.20(15) . . ?
O5 C19 C10 111.50(14) . . ?
O5 C20 C21 107.33(15) . . ?
O5 C20 H20A 110.2 . . ?
C21 C20 H20A 110.2 . . ?
O5 C20 H20B 110.2 . . ?
C21 C20 H20B 110.2 . . ?
H20A C20 H20B 108.5 . . ?
C20 C21 H21A 109.5 . . ?
C20 C21 H21B 109.5 . . ?
H21A C21 H21B 109.5 . . ?
C20 C21 H21C 109.5 . . ?
H21A C21 H21C 109.5 . . ?
H21B C21 H21C 109.5 . . ?
C11 N1 C8 110.11(14) . . ?
C11 N1 H1N 123.8(13) . . ?
C8 N1 H1N 125.7(13) . . ?
C2 O1 C1 118.05(16) . . ?
C18 O3 H3O 106.7(17) . . ?
C19 O5 C20 118.08(13) . . ?

loop_
_geom_bond_atom_site_label_1
_geom_bond_atom_site_label_2
_geom_bond_distance
_geom_bond_site_symmetry_2
_geom_bond_publ_flag
C1 O1 1.412(3) . ?
C1 H1A 0.9600 . ?
C1 H1B 0.9600 . ?
C1 H1C 0.9600 . ?
C2 O1 1.370(2) . ?
C2 C3 1.373(3) . ?
C2 C7 1.378(2) . ?
C3 C4 1.375(2) . ?
C3 H3 0.9300 . ?
C4 C5 1.396(2) . ?
C4 H4 0.9300 . ?
C5 C6 1.377(3) . ?
C5 C8 1.468(2) . ?
C6 C7 1.388(2) . ?
C6 H6 0.9300 . ?
C7 H7 0.9300 . ?
C8 C9 1.367(2) . ?
C8 N1 1.3814(19) . ?
C9 C10 1.416(2) . ?
C9 H9 0.9300 . ?
C10 C11 1.381(2) . ?
C10 C19 1.454(2) . ?
C11 N1 1.360(2) . ?
C11 C12 1.493(2) . ?
C12 O2 1.2313(19) . ?
C12 C13 1.460(2) . ?
C13 C14 1.397(2) . ?
C13 C18 1.411(2) . ?
C14 C15 1.367(3) . ?
C14 H14 0.9300 . ?
C15 C16 1.387(3) . ?
C15 H15 0.9300 . ?
C16 C17 1.360(3) . ?
C16 H16 0.9300 . ?
C17 C18 1.388(3) . ?
C17 H17 0.9300 . ?
C18 O3 1.348(2) . ?
C19 O4 1.210(2) . ?
C19 O5 1.3332(19) . ?
C20 O5 1.439(2) . ?
C20 C21 1.494(3) . ?
C20 H20A 0.9700 . ?
C20 H20B 0.9700 . ?
C21 H21A 0.9600 . ?
C21 H21B 0.9600 . ?
C21 H21C 0.9600 . ?
N1 H1N 0.89(2) . ?
O3 H3O 0.92(3) . ?

loop_
_geom_hbond_atom_site_label_D
_geom_hbond_atom_site_label_H
_geom_hbond_atom_site_label_A
_geom_hbond_distance_DH
_geom_hbond_distance_HA
_geom_hbond_distance_DA
_geom_hbond_angle_DHA
_geom_hbond_site_symmetry_A
_geom_hbond_publ_flag
N1 H1N O4 0.89(2) 2.10(2) 2.989(2) 174.0(18) 1_545 yes
O3 H3O O2 0.92(3) 1.79(3) 2.6134(17) 147(2) . yes

loop_
_geom_torsion_atom_site_label_1
_geom_torsion_atom_site_label_2
_geom_torsion_atom_site_label_3
_geom_torsion_atom_site_label_4
_geom_torsion
_geom_torsion_site_symmetry_1
_geom_torsion_site_symmetry_2
_geom_torsion_site_symmetry_3
_geom_torsion_site_symmetry_4
_geom_torsion_publ_flag
O1 C2 C3 C4 177.46(18) . . . . ?
C7 C2 C3 C4 -1.5(3) . . . . ?
C2 C3 C4 C5 0.6(3) . . . . ?
C3 C4 C5 C6 1.1(3) . . . . ?
C3 C4 C5 C8 -176.70(17) . . . . ?
C4 C5 C6 C7 -2.0(3) . . . . ?
C8 C5 C6 C7 175.70(17) . . . . ?
O1 C2 C7 C6 -178.27(18) . . . . ?
C3 C2 C7 C6 0.6(3) . . . . ?
C5 C6 C7 C2 1.2(3) . . . . ?
C6 C5 C8 C9 172.56(19) . . . . ?
C4 C5 C8 C9 -9.7(3) . . . . ?
C6 C5 C8 N1 -11.4(3) . . . . ?
C4 C5 C8 N1 166.30(16) . . . . ?
N1 C8 C9 C10 -1.23(19) . . . . ?
C5 C8 C9 C10 175.27(16) . . . . ?
C8 C9 C10 C11 0.4(2) . . . . ?
C8 C9 C10 C19 175.29(16) . . . . ?
C9 C10 C11 N1 0.58(19) . . . . ?
C19 C10 C11 N1 -174.28(16) . . . . ?
C9 C10 C11 C12 174.79(17) . . . . ?
C19 C10 C11 C12 -0.1(3) . . . . ?
N1 C11 C12 O2 59.1(2) . . . . ?
C10 C11 C12 O2 -114.5(2) . . . . ?
N1 C11 C12 C13 -119.76(17) . . . . ?
C10 C11 C12 C13 66.7(2) . . . . ?
O2 C12 C13 C14 -170.00(16) . . . . ?
C11 C12 C13 C14 8.8(2) . . . . ?
O2 C12 C13 C18 12.4(2) . . . . ?
C11 C12 C13 C18 -168.79(14) . . . . ?
C18 C13 C14 C15 -0.1(3) . . . . ?
C12 C13 C14 C15 -177.69(18) . . . . ?
C13 C14 C15 C16 0.6(3) . . . . ?
C14 C15 C16 C17 -0.6(4) . . . . ?
C15 C16 C17 C18 0.1(4) . . . . ?
C16 C17 C18 O3 179.6(2) . . . . ?
C16 C17 C18 C13 0.5(3) . . . . ?
C14 C13 C18 O3 -179.56(17) . . . . ?
C12 C13 C18 O3 -1.9(3) . . . . ?
C14 C13 C18 C17 -0.5(3) . . . . ?
C12 C13 C18 C17 177.22(17) . . . . ?
C11 C10 C19 O4 -176.25(18) . . . . ?
C9 C10 C19 O4 9.9(3) . . . . ?
C11 C10 C19 O5 4.7(2) . . . . ?
C9 C10 C19 O5 -169.20(16) . . . . ?
C10 C11 N1 C8 -1.38(19) . . . . ?
C12 C11 N1 C8 -176.31(14) . . . . ?
C9 C8 N1 C11 1.63(19) . . . . ?
C5 C8 N1 C11 -175.24(15) . . . . ?
C3 C2 O1 C1 180.0(2) . . . . ?
C7 C2 O1 C1 -1.1(3) . . . . ?
O4 C19 O5 C20 -2.5(3) . . . . ?
C10 C19 O5 C20 176.58(14) . . . . ?
C21 C20 O5 C19 175.24(16) . . . . ?
